data_1505631
loop_
_publ_author_name
'Ribelin, Timothy P.'
'Judd, Andrew S.'
'Akritopoulou-Zanze, Irini'
'Henry, Rodger F.'
'Cross, Jeffrey L.'
'Whittern, David N.'
'Djuric, Stevan W.'

_publ_section_title
;
 Concise construction of novel bridged bicyclic lactams by sequenced
 Ugi/RCM/Heck reactions.
;
_journal_issue 24
_journal_name_full 'Organic letters'
_journal_page_first 5119
_journal_page_last 5122
_journal_paper_doi 10.1021/ol7023373
_journal_volume 9
_journal_year 2007
_chemical_formula_sum 'C18 H19 N3 O2'
_chemical_formula_weight 309.36
_chemical_name_systematic
; 
 ? 
;
_space_group_IT_number 14
_symmetry_cell_setting monoclinic
_symmetry_space_group_name_Hall '-P 2ybc'
_symmetry_space_group_name_H-M 'P 1 21/c 1'
_atom_sites_solution_hydrogens geom
_atom_sites_solution_primary direct
_atom_sites_solution_secondary difmap
_audit_creation_method SHELXL-97
_cell_angle_alpha 90.00
_cell_angle_beta 113.469(3)
_cell_angle_gamma 90.00
_cell_formula_units_Z 8
_cell_length_a 14.023(3)
_cell_length_b 13.658(3)
_cell_length_c 17.593(5)
_cell_measurement_reflns_used 1023
_cell_measurement_temperature 173(2)
_cell_measurement_theta_max 28.1145
_cell_measurement_theta_min 2.3855
_cell_volume 3090.8(13)
_computing_cell_refinement 'Bruker saintplus (Bruker 1999)'
_computing_data_collection 'Bruker SMART (Bruker 2001)'
_computing_data_reduction 'Bruker saintplus (Bruker 1999)'
_computing_structure_refinement 'SHELXL (Sheldrick, 2000)'
_computing_structure_solution 'SHELXL (Sheldrick, 2000)'
_diffrn_ambient_temperature 173(2)
_diffrn_measured_fraction_theta_full 0.984
_diffrn_measured_fraction_theta_max 0.984
_diffrn_measurement_device_type 'APEX CCD'
_diffrn_measurement_method omega
_diffrn_radiation_monochromator graphite
_diffrn_radiation_source 'fine-focus sealed tube'
_diffrn_radiation_type MoK\a
_diffrn_radiation_wavelength 0.71073
_diffrn_reflns_av_R_equivalents 0.2298
_diffrn_reflns_av_sigmaI/netI 0.1127
_diffrn_reflns_limit_h_max 18
_diffrn_reflns_limit_h_min -18
_diffrn_reflns_limit_k_max 17
_diffrn_reflns_limit_k_min -17
_diffrn_reflns_limit_l_max 22
_diffrn_reflns_limit_l_min -23
_diffrn_reflns_number 35382
_diffrn_reflns_theta_full 28.18
_diffrn_reflns_theta_max 28.18
_diffrn_reflns_theta_min 1.95
_diffrn_standards_decay_% 0.00
_diffrn_standards_number 0
_exptl_absorpt_coefficient_mu 0.089
_exptl_absorpt_correction_type none
_exptl_crystal_colour colourless
_exptl_crystal_density_diffrn 1.330
_exptl_crystal_density_meas ?
_exptl_crystal_density_method 'not measured'
_exptl_crystal_description plate
_exptl_crystal_F_000 1312
_exptl_crystal_size_max 0.3
_exptl_crystal_size_mid 0.2
_exptl_crystal_size_min 0.1
_refine_diff_density_max 0.421
_refine_diff_density_min -0.627
_refine_diff_density_rms 0.105
_refine_ls_extinction_coef 'not refined'
_refine_ls_extinction_method none
_refine_ls_goodness_of_fit_ref 1.063
_refine_ls_hydrogen_treatment mixed
_refine_ls_matrix_type full
_refine_ls_number_parameters 437
_refine_ls_number_reflns 7486
_refine_ls_number_restraints 0
_refine_ls_restrained_S_all 1.063
_refine_ls_R_factor_all 0.0754
_refine_ls_R_factor_gt 0.0698
_refine_ls_shift/su_max 4.177
_refine_ls_shift/su_mean 0.220
_refine_ls_structure_factor_coef Fsqd
_refine_ls_weighting_details 'calc w=1/[\s^2^(Fo^2^)+(0.0957P)^2^+0.6220P] where P=(Fo^2^+2Fc^2^)/3'
_refine_ls_weighting_scheme calc
_refine_ls_wR_factor_gt 0.1920
_refine_ls_wR_factor_ref 0.1995
_reflns_number_gt 6428
_reflns_number_total 7486
_reflns_threshold_expression I>2sigma(I)
_cod_data_source_file ol7023373-file003.cif
_cod_data_source_block compound6d
_cod_depositor_comments
;
The following automatic conversions were performed:

'_exptl_crystal_density_meas' value 'none' was changed to '?' - the
value is perceived as not measured.

Automatic conversion script
Id: cif_fix_values 3008 2015-01-20 13:52:24Z robertas 
;
_cod_original_cell_volume 3090.7(13)
_cod_original_sg_symbol_H-M P21/c
_cod_database_code 1505631

loop_
_symmetry_equiv_pos_as_xyz
'x, y, z'
'-x, y+1/2, -z+1/2'
'-x, -y, -z'
'x, -y-1/2, z-1/2'

loop_
_atom_site_label
_atom_site_type_symbol
_atom_site_fract_x
_atom_site_fract_y
_atom_site_fract_z
_atom_site_U_iso_or_equiv
_atom_site_adp_type
_atom_site_occupancy
_atom_site_symmetry_multiplicity
_atom_site_calc_flag
_atom_site_refinement_flags
O1 O 1.10987(8) 0.22762(7) 0.28867(7) 0.0288(2) Uani 1 1 d .
O2 O 0.77424(9) 0.23291(11) 0.33100(7) 0.0415(3) Uani 1 1 d .
N1 N 0.69841(11) 0.20548(10) 0.07163(8) 0.0316(3) Uani 1 1 d .
H1 H 0.6484 0.2343 0.0323 0.038 Uiso 1 1 calc R
N2 N 0.99091(9) 0.12722(8) 0.30616(7) 0.0226(3) Uani 1 1 d .
N3 N 0.93990(10) 0.22520(10) 0.42511(8) 0.0294(3) Uani 1 1 d .
H3 H 1.0005 0.2015 0.4348 0.035 Uiso 1 1 calc R
C1 C 0.75429(12) 0.24395(12) 0.14832(9) 0.0288(3) Uani 1 1 d .
H1A H 0.7434 0.3056 0.1659 0.035 Uiso 1 1 calc R
C2 C 0.82873(11) 0.17894(10) 0.19571(8) 0.0239(3) Uani 1 1 d .
C3 C 0.81879(11) 0.09314(10) 0.14485(8) 0.0250(3) Uani 1 1 d .
C4 C 0.73497(12) 0.11380(12) 0.06777(9) 0.0293(3) Uani 1 1 d .
C5 C 0.70166(14) 0.04810(13) 0.00111(9) 0.0367(4) Uani 1 1 d .
H5 H 0.6468 0.0635 -0.0486 0.044 Uiso 1 1 calc R
C6 C 0.75279(16) -0.03958(13) 0.01174(10) 0.0395(4) Uani 1 1 d .
H6A H 0.7332 -0.0840 -0.0319 0.047 Uiso 1 1 calc R
C7 C 0.83447(14) -0.06365(11) 0.08758(10) 0.0344(3) Uani 1 1 d .
H7 H 0.8666 -0.1243 0.0931 0.041 Uiso 1 1 calc R
C8 C 0.86845(12) 0.00060(10) 0.15435(9) 0.0275(3) Uani 1 1 d .
C9 C 0.95618(12) -0.03143(10) 0.23469(9) 0.0281(3) Uani 1 1 d .
H9 H 0.9464(15) -0.1009(14) 0.2437(12) 0.034 Uiso 1 1 calc .
C10 C 1.06212(13) -0.01913(11) 0.23171(10) 0.0325(3) Uani 1 1 d .
H10 H 1.0860 -0.0669 0.2060 0.039 Uiso 1 1 calc R
C11 C 1.12140(12) 0.05790(11) 0.26480(10) 0.0304(3) Uani 1 1 d .
H11 H 1.1909 0.0577 0.2723 0.037 Uiso 1 1 calc R
C12 C 1.07698(11) 0.14454(10) 0.28988(8) 0.0245(3) Uani 1 1 d .
C13 C 0.95803(12) 0.02580(10) 0.30929(9) 0.0262(3) Uani 1 1 d .
H13A H 0.8892 0.0254 0.3101 0.031 Uiso 1 1 calc R
H13B H 1.0056 -0.0052 0.3597 0.031 Uiso 1 1 calc R
C14 C 0.90946(11) 0.20142(10) 0.28092(8) 0.0223(3) Uani 1 1 d .
H14 H 0.9427(15) 0.2627(13) 0.2758(11) 0.027 Uiso 1 1 calc .
C15 C 0.86690(11) 0.21944(10) 0.34829(8) 0.0245(3) Uani 1 1 d .
C16 C 0.92150(12) 0.27031(11) 0.49406(9) 0.0284(3) Uani 1 1 d .
H16 H 0.8464(17) 0.2740(13) 0.4790(13) 0.034 Uiso 1 1 calc .
C17 C 0.9654(2) 0.37304(13) 0.50751(16) 0.0574(6) Uani 1 1 d .
H17A H 1.0390 0.3703 0.5223 0.086 Uiso 1 1 calc R
H17B H 0.9519 0.4038 0.5513 0.086 Uiso 1 1 calc R
H17C H 0.9331 0.4102 0.4574 0.086 Uiso 1 1 calc R
C18 C 0.96976(16) 0.20842(14) 0.57101(11) 0.0416(4) Uani 1 1 d .
H18A H 0.9384 0.1446 0.5609 0.062 Uiso 1 1 calc R
H18B H 0.9585 0.2389 0.6159 0.062 Uiso 1 1 calc R
H18C H 1.0431 0.2023 0.5852 0.062 Uiso 1 1 calc R
O3 O 0.16686(9) 0.30110(9) 0.99395(7) 0.0328(3) Uani 1 1 d .
O4 O 0.50230(8) 0.24430(9) 0.94826(7) 0.0324(3) Uani 1 1 d .
N4 N 0.57287(11) 0.26298(11) 1.20524(8) 0.0340(3) Uani 1 1 d .
H4 H 0.6151 0.2291 1.2459 0.041 Uiso 1 1 calc R
N5 N 0.29857(9) 0.37072(9) 0.96805(7) 0.0244(3) Uani 1 1 d .
N6 N 0.33681(10) 0.23410(10) 0.85509(8) 0.0289(3) Uani 1 1 d .
H6 H 0.2733 0.2507 0.8433 0.035 Uiso 1 1 calc R
C19 C 0.50621(12) 0.22605(12) 1.13035(9) 0.0307(3) Uani 1 1 d .
H19 H 0.5012 0.1603 1.1154 0.037 Uiso 1 1 calc R
C20 C 0.44797(11) 0.30002(11) 1.08064(8) 0.0246(3) Uani 1 1 d .
C21 C 0.48066(11) 0.38986(11) 1.12744(8) 0.0265(3) Uani 1 1 d .
C22 C 0.56113(12) 0.36256(12) 1.20466(9) 0.0309(3) Uani 1 1 d .
C23 C 0.61554(13) 0.43012(15) 1.26619(10) 0.0406(4) Uani 1 1 d .
H23 H 0.6692 0.4105 1.3152 0.049 Uiso 1 1 calc R
C24 C 0.58700(15) 0.52616(15) 1.25161(11) 0.0432(4) Uani 1 1 d .
H24 H 0.6216 0.5728 1.2916 0.052 Uiso 1 1 calc R
C25 C 0.50610(14) 0.55589(13) 1.17706(10) 0.0373(4) Uani 1 1 d .
H25 H 0.4880 0.6218 1.1694 0.045 Uiso 1 1 calc R
C26 C 0.45269(12) 0.48992(11) 1.11479(9) 0.0289(3) Uani 1 1 d .
C27 C 0.36797(13) 0.52834(11) 1.03537(10) 0.0308(3) Uani 1 1 d .
H27 H 0.3893(16) 0.5929(14) 1.0235(13) 0.037 Uiso 1 1 calc .
C28 C 0.26559(14) 0.53971(12) 1.04410(10) 0.0360(4) Uani 1 1 d .
H28 H 0.2542 0.5951 1.0701 0.043 Uiso 1 1 calc R
C29 C 0.19155(13) 0.47215(12) 1.01541(10) 0.0342(3) Uani 1 1 d .
H29 H 0.1249 0.4860 1.0116 0.041 Uiso 1 1 calc R
C30 C 0.21462(11) 0.37473(11) 0.98945(8) 0.0271(3) Uani 1 1 d .
C31 C 0.34860(13) 0.46278(10) 0.96098(9) 0.0284(3) Uani 1 1 d .
H31A H 0.3045 0.4967 0.9108 0.034 Uiso 1 1 calc R
H31B H 0.4142 0.4485 0.9569 0.034 Uiso 1 1 calc R
C32 C 0.36510(11) 0.28446(10) 0.99476(8) 0.0238(3) Uani 1 1 d .
H32 H 0.3212(15) 0.2305(13) 0.9986(12) 0.029 Uiso 1 1 calc .
C33 C 0.40870(11) 0.25402(10) 0.93014(9) 0.0245(3) Uani 1 1 d .
C34 C 0.36313(12) 0.18435(12) 0.79172(10) 0.0318(3) Uani 1 1 d .
H34 H 0.4285(17) 0.2116(14) 0.7932(13) 0.038 Uiso 1 1 calc .
C35 C 0.27814(16) 0.20395(18) 0.70698(11) 0.0503(5) Uani 1 1 d .
H35A H 0.2143 0.1751 0.7039 0.075 Uiso 1 1 calc R
H35B H 0.2974 0.1758 0.6651 0.075 Uiso 1 1 calc R
H35C H 0.2690 0.2733 0.6983 0.075 Uiso 1 1 calc R
C36 C 0.37826(16) 0.07537(14) 0.81057(13) 0.0460(4) Uani 1 1 d .
H36A H 0.4333 0.0659 0.8642 0.069 Uiso 1 1 calc R
H36B H 0.3960 0.0436 0.7693 0.069 Uiso 1 1 calc R
H36C H 0.3151 0.0478 0.8101 0.069 Uiso 1 1 calc R

loop_
_atom_site_aniso_label
_atom_site_aniso_U_11
_atom_site_aniso_U_22
_atom_site_aniso_U_33
_atom_site_aniso_U_23
_atom_site_aniso_U_13
_atom_site_aniso_U_12
O1 0.0250(5) 0.0310(5) 0.0299(5) -0.0005(4) 0.0103(4) -0.0024(4)
O2 0.0247(6) 0.0759(9) 0.0234(5) -0.0035(5) 0.0090(5) 0.0075(5)
N1 0.0267(6) 0.0476(7) 0.0192(6) 0.0063(5) 0.0077(5) 0.0064(5)
N2 0.0246(6) 0.0241(5) 0.0195(5) 0.0008(4) 0.0091(4) 0.0011(4)
N3 0.0248(6) 0.0442(7) 0.0185(6) -0.0051(5) 0.0077(5) 0.0069(5)
C1 0.0285(7) 0.0383(7) 0.0217(7) 0.0037(6) 0.0121(6) 0.0057(6)
C2 0.0256(7) 0.0299(6) 0.0174(6) 0.0022(5) 0.0100(5) 0.0002(5)
C3 0.0246(7) 0.0324(7) 0.0188(6) 0.0010(5) 0.0096(5) -0.0041(5)
C4 0.0266(7) 0.0423(8) 0.0198(6) 0.0021(6) 0.0099(6) -0.0051(6)
C5 0.0361(8) 0.0516(9) 0.0189(7) -0.0009(6) 0.0072(6) -0.0122(7)
C6 0.0532(11) 0.0429(9) 0.0224(7) -0.0083(6) 0.0151(7) -0.0182(8)
C7 0.0465(9) 0.0311(7) 0.0287(7) -0.0038(6) 0.0183(7) -0.0080(6)
C8 0.0327(8) 0.0286(7) 0.0230(7) -0.0006(5) 0.0131(6) -0.0047(5)
C9 0.0355(8) 0.0223(6) 0.0267(7) 0.0003(5) 0.0127(6) -0.0001(5)
C10 0.0372(8) 0.0303(7) 0.0319(8) 0.0004(6) 0.0157(7) 0.0085(6)
C11 0.0288(7) 0.0355(7) 0.0289(7) 0.0019(6) 0.0134(6) 0.0067(6)
C12 0.0235(7) 0.0301(6) 0.0185(6) 0.0006(5) 0.0070(5) 0.0014(5)
C13 0.0322(7) 0.0257(6) 0.0217(6) 0.0041(5) 0.0118(6) 0.0005(5)
C14 0.0242(7) 0.0245(6) 0.0185(6) 0.0007(5) 0.0088(5) 0.0008(5)
C15 0.0246(7) 0.0298(6) 0.0199(6) 0.0004(5) 0.0096(5) 0.0023(5)
C16 0.0308(8) 0.0362(7) 0.0212(6) -0.0038(5) 0.0136(6) 0.0032(6)
C17 0.0976(18) 0.0378(9) 0.0643(13) -0.0125(9) 0.0613(14) -0.0095(10)
C18 0.0494(11) 0.0502(9) 0.0262(8) 0.0039(7) 0.0162(7) 0.0080(8)
O3 0.0249(5) 0.0477(6) 0.0268(5) -0.0009(5) 0.0112(4) -0.0045(4)
O4 0.0227(5) 0.0517(6) 0.0222(5) -0.0024(4) 0.0083(4) 0.0020(4)
N4 0.0290(7) 0.0539(8) 0.0180(6) 0.0049(5) 0.0083(5) 0.0091(6)
N5 0.0237(6) 0.0324(6) 0.0180(5) 0.0005(4) 0.0092(4) 0.0002(4)
N6 0.0220(6) 0.0435(7) 0.0217(6) -0.0082(5) 0.0092(5) -0.0001(5)
C19 0.0304(8) 0.0412(8) 0.0217(7) 0.0027(6) 0.0118(6) 0.0045(6)
C20 0.0240(7) 0.0350(7) 0.0168(6) 0.0012(5) 0.0101(5) 0.0005(5)
C21 0.0230(7) 0.0409(7) 0.0181(6) -0.0017(5) 0.0110(5) -0.0032(6)
C22 0.0240(7) 0.0517(9) 0.0197(6) -0.0012(6) 0.0116(6) -0.0007(6)
C23 0.0293(8) 0.0725(12) 0.0194(7) -0.0086(7) 0.0090(6) -0.0056(8)
C24 0.0413(9) 0.0631(11) 0.0276(8) -0.0179(7) 0.0163(7) -0.0194(8)
C25 0.0446(9) 0.0422(8) 0.0309(8) -0.0096(7) 0.0210(7) -0.0130(7)
C26 0.0316(8) 0.0366(7) 0.0230(7) -0.0024(6) 0.0156(6) -0.0062(6)
C27 0.0383(8) 0.0282(7) 0.0275(7) 0.0010(6) 0.0147(6) -0.0017(6)
C28 0.0440(9) 0.0357(8) 0.0305(8) -0.0001(6) 0.0170(7) 0.0095(7)
C29 0.0318(8) 0.0439(8) 0.0295(7) 0.0011(6) 0.0148(6) 0.0101(6)
C30 0.0223(7) 0.0412(8) 0.0165(6) 0.0004(5) 0.0066(5) 0.0015(5)
C31 0.0326(8) 0.0326(7) 0.0220(7) 0.0036(5) 0.0131(6) -0.0002(6)
C32 0.0234(7) 0.0301(6) 0.0184(6) -0.0002(5) 0.0089(5) -0.0011(5)
C33 0.0243(7) 0.0296(6) 0.0200(6) 0.0000(5) 0.0092(5) 0.0000(5)
C34 0.0266(7) 0.0477(8) 0.0253(7) -0.0100(6) 0.0148(6) -0.0038(6)
C35 0.0423(10) 0.0837(14) 0.0240(8) -0.0140(8) 0.0124(7) 0.0043(9)
C36 0.0508(11) 0.0460(9) 0.0526(11) -0.0135(8) 0.0325(9) -0.0039(8)

loop_
_atom_type_symbol
_atom_type_description
_atom_type_scat_dispersion_real
_atom_type_scat_dispersion_imag
_atom_type_scat_source
C C 0.0033 0.0016 'International Tables Vol C Tables 4.2.6.8 and 6.1.1.4'
H H 0.0000 0.0000 'International Tables Vol C Tables 4.2.6.8 and 6.1.1.4'
N N 0.0061 0.0033 'International Tables Vol C Tables 4.2.6.8 and 6.1.1.4'
O O 0.0106 0.0060 'International Tables Vol C Tables 4.2.6.8 and 6.1.1.4'

loop_
_geom_angle_atom_site_label_1
_geom_angle_atom_site_label_2
_geom_angle_atom_site_label_3
_geom_angle
C4 N1 C1 108.83(13)
C4 N1 H1 125.6
C1 N1 H1 125.6
C12 N2 C14 117.76(11)
C12 N2 C13 119.19(11)
C14 N2 C13 116.60(11)
C15 N3 C16 122.96(12)
C15 N3 H3 118.5
C16 N3 H3 118.5
N1 C1 C2 110.46(14)
N1 C1 H1A 124.8
C2 C1 H1A 124.8
C1 C2 C3 106.61(12)
C1 C2 C14 124.14(13)
C3 C2 C14 129.00(12)
C8 C3 C4 117.91(13)
C8 C3 C2 136.54(13)
C4 C3 C2 105.54(13)
N1 C4 C5 128.51(15)
N1 C4 C3 108.55(13)
C5 C4 C3 122.92(15)
C6 C5 C4 117.63(15)
C6 C5 H5 121.2
C4 C5 H5 121.2
C5 C6 C7 121.16(14)
C5 C6 H6A 119.4
C7 C6 H6A 119.4
C8 C7 C6 121.95(16)
C8 C7 H7 119.0
C6 C7 H7 119.0
C7 C8 C3 118.39(14)
C7 C8 C9 118.80(14)
C3 C8 C9 122.81(12)
C10 C9 C13 107.04(12)
C10 C9 C8 112.12(12)
C13 C9 C8 112.57(12)
C10 C9 H9 109.4(12)
C13 C9 H9 109.4(12)
C8 C9 H9 106.3(12)
C11 C10 C9 121.68(14)
C11 C10 H10 119.2
C9 C10 H10 119.2
C10 C11 C12 120.02(14)
C10 C11 H11 120.0
C12 C11 H11 120.0
O1 C12 N2 122.15(12)
O1 C12 C11 121.79(13)
N2 C12 C11 115.74(12)
N2 C13 C9 110.54(11)
N2 C13 H13A 109.5
C9 C13 H13A 109.5
N2 C13 H13B 109.5
C9 C13 H13B 109.6
H13A C13 H13B 108.1
N2 C14 C2 110.39(11)
N2 C14 C15 111.87(11)
C2 C14 C15 115.41(12)
N2 C14 H14 104.9(11)
C2 C14 H14 110.6(11)
C15 C14 H14 103.0(11)
O2 C15 N3 123.58(13)
O2 C15 C14 121.97(13)
N3 C15 C14 114.32(12)
N3 C16 C18 109.99(13)
N3 C16 C17 108.86(13)
C18 C16 C17 111.73(16)
N3 C16 H16 106.1(11)
C18 C16 H16 110.6(11)
C17 C16 H16 109.5(10)
C16 C17 H17A 109.5
C16 C17 H17B 109.5
H17A C17 H17B 109.5
C16 C17 H17C 109.4
H17A C17 H17C 109.5
H17B C17 H17C 109.5
C16 C18 H18A 109.5
C16 C18 H18B 109.5
H18A C18 H18B 109.5
C16 C18 H18C 109.5
H18A C18 H18C 109.5
H18B C18 H18C 109.5
C22 N4 C19 108.91(13)
C22 N4 H4 125.6
C19 N4 H4 125.5
C30 N5 C32 116.88(11)
C30 N5 C31 118.68(12)
C32 N5 C31 116.90(12)
C33 N6 C34 121.72(13)
C33 N6 H6 119.1
C34 N6 H6 119.1
N4 C19 C20 110.25(14)
N4 C19 H19 124.9
C20 C19 H19 124.9
C19 C20 C21 106.76(13)
C19 C20 C32 124.02(13)
C21 C20 C32 129.20(13)
C26 C21 C22 117.82(14)
C26 C21 C20 136.43(14)
C22 C21 C20 105.75(13)
N4 C22 C23 128.60(15)
N4 C22 C21 108.28(13)
C23 C22 C21 123.12(16)
C24 C23 C22 117.42(16)
C24 C23 H23 121.3
C22 C23 H23 121.3
C23 C24 C25 121.24(16)
C23 C24 H24 119.4
C25 C24 H24 119.4
C26 C25 C24 121.99(17)
C26 C25 H25 119.0
C24 C25 H25 119.0
C25 C26 C21 118.37(15)
C25 C26 C27 118.69(15)
C21 C26 C27 122.93(13)
C28 C27 C31 107.28(13)
C28 C27 C26 111.59(13)
C31 C27 C26 113.21(13)
C28 C27 H27 110.6(13)
C31 C27 H27 108.0(12)
C26 C27 H27 106.1(13)
C29 C28 C27 121.33(14)
C29 C28 H28 119.3
C27 C28 H28 119.3
C28 C29 C30 120.42(15)
C28 C29 H29 119.8
C30 C29 H29 119.8
O3 C30 N5 122.30(14)
O3 C30 C29 121.54(14)
N5 C30 C29 115.86(13)
N5 C31 C27 111.06(12)
N5 C31 H31A 109.4
C27 C31 H31A 109.4
N5 C31 H31B 109.4
C27 C31 H31B 109.5
H31A C31 H31B 108.0
N5 C32 C20 110.31(11)
N5 C32 C33 111.68(11)
C20 C32 C33 113.66(12)
N5 C32 H32 106.6(11)
C20 C32 H32 109.8(12)
C33 C32 H32 104.4(11)
O4 C33 N6 122.96(13)
O4 C33 C32 122.18(13)
N6 C33 C32 114.76(12)
N6 C34 C35 109.09(13)
N6 C34 C36 109.98(14)
C35 C34 C36 111.95(16)
N6 C34 H34 103.5(13)
C35 C34 H34 110.1(13)
C36 C34 H34 111.8(12)
C34 C35 H35A 109.5
C34 C35 H35B 109.5
H35A C35 H35B 109.5
C34 C35 H35C 109.5
H35A C35 H35C 109.5
H35B C35 H35C 109.5
C34 C36 H36A 109.5
C34 C36 H36B 109.5
H36A C36 H36B 109.5
C34 C36 H36C 109.5
H36A C36 H36C 109.5
H36B C36 H36C 109.5

loop_
_geom_bond_atom_site_label_1
_geom_bond_atom_site_label_2
_geom_bond_distance
O1 C12 1.2281(17)
O2 C15 1.2248(19)
N1 C4 1.365(2)
N1 C1 1.367(2)
N1 H1 0.8600
N2 C12 1.3677(18)
N2 C14 1.4576(17)
N2 C13 1.4677(17)
N3 C15 1.3336(18)
N3 C16 1.4722(18)
N3 H3 0.8600
C1 C2 1.371(2)
C1 H1A 0.9300
C2 C3 1.4470(19)
C2 C14 1.5072(19)
C3 C8 1.420(2)
C3 C4 1.425(2)
C4 C5 1.401(2)
C5 C6 1.370(3)
C5 H5 0.9300
C6 C7 1.408(3)
C6 H6A 0.9300
C7 C8 1.390(2)
C7 H7 0.9300
C8 C9 1.522(2)
C9 C10 1.517(2)
C9 C13 1.519(2)
C9 H9 0.955(19)
C10 C11 1.323(2)
C10 H10 0.9300
C11 C12 1.484(2)
C11 H11 0.9300
C13 H13A 0.9700
C13 H13B 0.9700
C14 C15 1.5443(19)
C14 H14 0.992(18)
C16 C18 1.508(2)
C16 C17 1.512(2)
C16 H16 1.02(2)
C17 H17A 0.9600
C17 H17B 0.9600
C17 H17C 0.9600
C18 H18A 0.9600
C18 H18B 0.9600
C18 H18C 0.9600
O3 C30 1.2281(19)
O4 C33 1.2284(18)
N4 C22 1.370(2)
N4 C19 1.372(2)
N4 H4 0.8600
N5 C30 1.3725(18)
N5 C32 1.4595(18)
N5 C31 1.4690(18)
N6 C33 1.3317(19)
N6 C34 1.4726(19)
N6 H6 0.8600
C19 C20 1.372(2)
C19 H19 0.9300
C20 C21 1.447(2)
C20 C32 1.5100(19)
C21 C26 1.415(2)
C21 C22 1.427(2)
C22 C23 1.395(2)
C23 C24 1.365(3)
C23 H23 0.9300
C24 C25 1.410(3)
C24 H24 0.9300
C25 C26 1.385(2)
C25 H25 0.9300
C26 C27 1.522(2)
C27 C28 1.511(2)
C27 C31 1.518(2)
C27 H27 0.94(2)
C28 C29 1.329(3)
C28 H28 0.9300
C29 C30 1.484(2)
C29 H29 0.9300
C31 H31A 0.9700
C31 H31B 0.9700
C32 C33 1.5468(19)
C32 H32 0.945(19)
C34 C35 1.516(2)
C34 C36 1.521(3)
C34 H34 0.93(2)
C35 H35A 0.9600
C35 H35B 0.9600
C35 H35C 0.9600
C36 H36A 0.9600
C36 H36B 0.9600
C36 H36C 0.9600

loop_
_geom_hbond_atom_site_label_D
_geom_hbond_atom_site_label_H
_geom_hbond_atom_site_label_A
_geom_hbond_distance_DH
_geom_hbond_distance_HA
_geom_hbond_distance_DA
_geom_hbond_angle_DHA
_geom_hbond_site_symmetry_A
N6 H6 O1 0.86 2.12 2.9673(18) 166.5 4_466
N4 H4 O2 0.86 2.14 2.8393(18) 138.7 1_556
N3 H3 O3 0.86 2.14 2.9420(18) 154.2 4_665
N1 H1 O4 0.86 2.00 2.7929(17) 153.4 1_554

loop_
_geom_torsion_atom_site_label_1
_geom_torsion_atom_site_label_2
_geom_torsion_atom_site_label_3
_geom_torsion_atom_site_label_4
_geom_torsion
C4 N1 C1 C2 0.51(17)
N1 C1 C2 C3 0.01(17)
N1 C1 C2 C14 174.75(13)
C1 C2 C3 C8 -179.29(16)
C14 C2 C3 C8 6.3(3)
C1 C2 C3 C4 -0.50(15)
C14 C2 C3 C4 -174.89(13)
C1 N1 C4 C5 -179.30(15)
C1 N1 C4 C3 -0.83(16)
C8 C3 C4 N1 179.87(12)
C2 C3 C4 N1 0.82(15)
C8 C3 C4 C5 -1.6(2)
C2 C3 C4 C5 179.39(14)
N1 C4 C5 C6 178.39(15)
C3 C4 C5 C6 0.1(2)
C4 C5 C6 C7 1.3(2)
C5 C6 C7 C8 -1.3(3)
C6 C7 C8 C3 -0.2(2)
C6 C7 C8 C9 179.12(15)
C4 C3 C8 C7 1.5(2)
C2 C3 C8 C7 -179.80(16)
C4 C3 C8 C9 -177.73(13)
C2 C3 C8 C9 0.9(3)
C7 C8 C9 C10 80.80(17)
C3 C8 C9 C10 -99.94(16)
C7 C8 C9 C13 -158.44(13)
C3 C8 C9 C13 20.82(19)
C13 C9 C10 C11 -25.45(19)
C8 C9 C10 C11 98.46(17)
C9 C10 C11 C12 -13.1(2)
C14 N2 C12 O1 31.12(19)
C13 N2 C12 O1 -178.00(12)
C14 N2 C12 C11 -142.50(12)
C13 N2 C12 C11 8.38(18)
C10 C11 C12 O1 -150.06(15)
C10 C11 C12 N2 23.6(2)
C12 N2 C13 C9 -47.69(17)
C14 N2 C13 C9 103.52(14)
C10 C9 C13 N2 53.29(15)
C8 C9 C13 N2 -70.35(16)
C12 N2 C14 C2 92.80(14)
C13 N2 C14 C2 -58.83(15)
C12 N2 C14 C15 -137.23(12)
C13 N2 C14 C15 71.14(14)
C1 C2 C14 N2 -166.50(13)
C3 C2 C14 N2 7.00(19)
C1 C2 C14 C15 65.44(18)
C3 C2 C14 C15 -121.06(15)
C16 N3 C15 O2 -14.8(2)
C16 N3 C15 C14 161.07(13)
N2 C14 C15 O2 -140.56(14)
C2 C14 C15 O2 -13.2(2)
N2 C14 C15 N3 43.52(16)
C2 C14 C15 N3 170.85(12)
C15 N3 C16 C18 137.29(16)
C15 N3 C16 C17 -99.99(19)
C22 N4 C19 C20 -1.69(17)
N4 C19 C20 C21 0.28(17)
N4 C19 C20 C32 -178.46(13)
C19 C20 C21 C26 -178.59(16)
C32 C20 C21 C26 0.1(3)
C19 C20 C21 C22 1.16(15)
C32 C20 C21 C22 179.81(13)
C19 N4 C22 C23 -177.38(15)
C19 N4 C22 C21 2.41(16)
C26 C21 C22 N4 177.62(13)
C20 C21 C22 N4 -2.18(15)
C26 C21 C22 C23 -2.6(2)
C20 C21 C22 C23 177.62(14)
N4 C22 C23 C24 -178.14(16)
C21 C22 C23 C24 2.1(2)
C22 C23 C24 C25 -0.4(3)
C23 C24 C25 C26 -0.8(3)
C24 C25 C26 C21 0.3(2)
C24 C25 C26 C27 -178.64(15)
C22 C21 C26 C25 1.3(2)
C20 C21 C26 C25 -179.00(16)
C22 C21 C26 C27 -179.80(13)
C20 C21 C26 C27 -0.1(3)
C25 C26 C27 C28 -83.84(17)
C21 C26 C27 C28 97.23(16)
C25 C26 C27 C31 155.01(14)
C21 C26 C27 C31 -23.9(2)
C31 C27 C28 C29 25.6(2)
C26 C27 C28 C29 -98.98(18)
C27 C28 C29 C30 12.5(2)
C32 N5 C30 O3 -33.56(19)
C31 N5 C30 O3 177.63(13)
C32 N5 C30 C29 140.28(13)
C31 N5 C30 C29 -8.53(18)
C28 C29 C30 O3 150.97(16)
C28 C29 C30 N5 -22.9(2)
C30 N5 C31 C27 47.43(17)
C32 N5 C31 C27 -101.37(14)
C28 C27 C31 N5 -53.31(16)
C26 C27 C31 N5 70.24(16)
C30 N5 C32 C20 -87.62(15)
C31 N5 C32 C20 61.74(15)
C30 N5 C32 C33 144.95(12)
C31 N5 C32 C33 -65.68(15)
C19 C20 C32 N5 163.97(14)
C21 C20 C32 N5 -14.47(19)
C19 C20 C32 C33 -69.71(18)
C21 C20 C32 C33 111.84(16)
C34 N6 C33 O4 9.7(2)
C34 N6 C33 C32 -166.73(13)
N5 C32 C33 O4 125.26(15)
C20 C32 C33 O4 -0.3(2)
N5 C32 C33 N6 -58.30(16)
C20 C32 C33 N6 176.11(12)
C33 N6 C34 C35 -159.92(15)
C33 N6 C34 C36 76.94(19)
